data_7222471
loop_
_publ_author_name
'Shao, Yongliang'
'Cui, Yanhui'
'Gu, Jinzhong'
'Kirillov, Alexander M.'
'Wu, Jiang'
'Wang, Ya-Wen'

_publ_section_title
;
 A variety of metal-organic and supramolecular networks constructed from a
 new flexible multifunctional building block bearing picolinate and
 terephthalate functionalities: hydrothermal self-assembly, structural
 features, magnetic and luminescent properties
;
_journal_name_full 'RSC Adv.'
_journal_paper_doi 10.1039/C5RA16580F
_journal_year 2015
_chemical_formula_sum 'C28 H20 Co N2 O14'
_chemical_formula_weight 667.39
_chemical_name_systematic
; 
 ? 
;
_space_group_IT_number 14
_symmetry_cell_setting monoclinic
_symmetry_space_group_name_Hall '-P 2ybc'
_symmetry_space_group_name_H-M 'P 1 21/c 1'
_atom_sites_solution_hydrogens geom
_atom_sites_solution_primary direct
_atom_sites_solution_secondary difmap
_audit_creation_method SHELXL-97
_audit_update_record
;
2015-04-02 deposited with the CCDC.
2015-10-08 downloaded from the CCDC.
;
_cell_angle_alpha 90.00
_cell_angle_beta 105.872(9)
_cell_angle_gamma 90.00
_cell_formula_units_Z 2
_cell_length_a 16.9118(11)
_cell_length_b 6.8877(6)
_cell_length_c 11.8438(10)
_cell_measurement_temperature 293(2)
_cell_volume 1327.01(19)
_computing_cell_refinement 'Bruker SAINT'
_computing_data_collection 'Bruker APEX2'
_computing_data_reduction 'Bruker SAINT'
_computing_molecular_graphics 'Bruker SHELXTL'
_computing_publication_material 'Bruker SHELXTL'
_computing_structure_refinement 'SHELXL-97 (Sheldrick, 2008)'
_computing_structure_solution 'SHELXS-97 (Sheldrick, 2008)'
_diffrn_ambient_temperature 293(2)
_diffrn_measured_fraction_theta_full 0.998
_diffrn_measured_fraction_theta_max 0.998
_diffrn_measurement_device_type 'Bruker APE-II CCD'
_diffrn_measurement_method '\f and \w scans'
_diffrn_radiation_monochromator graphite
_diffrn_radiation_source 'fine-focus sealed tube'
_diffrn_radiation_type MoK\a
_diffrn_radiation_wavelength 0.71073
_diffrn_reflns_av_R_equivalents 0.0495
_diffrn_reflns_av_sigmaI/netI 0.0842
_diffrn_reflns_limit_h_max 18
_diffrn_reflns_limit_h_min -20
_diffrn_reflns_limit_k_max 8
_diffrn_reflns_limit_k_min -5
_diffrn_reflns_limit_l_max 12
_diffrn_reflns_limit_l_min -14
_diffrn_reflns_number 4550
_diffrn_reflns_theta_full 25.05
_diffrn_reflns_theta_max 25.05
_diffrn_reflns_theta_min 3.45
_exptl_absorpt_coefficient_mu 0.729
_exptl_absorpt_correction_T_max 0.9112
_exptl_absorpt_correction_T_min 0.8219
_exptl_absorpt_correction_type multi-scan
_exptl_crystal_colour pink
_exptl_crystal_density_diffrn 1.670
_exptl_crystal_density_method 'not measured'
_exptl_crystal_description needle
_exptl_crystal_F_000 682
_exptl_crystal_size_max 0.28
_exptl_crystal_size_mid 0.15
_exptl_crystal_size_min 0.13
_refine_diff_density_max 0.341
_refine_diff_density_min -0.463
_refine_diff_density_rms 0.081
_refine_ls_extinction_method none
_refine_ls_goodness_of_fit_ref 1.064
_refine_ls_hydrogen_treatment mixed
_refine_ls_matrix_type full
_refine_ls_number_parameters 210
_refine_ls_number_reflns 2343
_refine_ls_number_restraints 1
_refine_ls_restrained_S_all 1.065
_refine_ls_R_factor_all 0.0791
_refine_ls_R_factor_gt 0.0510
_refine_ls_shift/su_max 0.000
_refine_ls_shift/su_mean 0.000
_refine_ls_structure_factor_coef Fsqd
_refine_ls_weighting_details 'calc w=1/[\s^2^(Fo^2^)+(0.0306P)^2^+0.0000P] where P=(Fo^2^+2Fc^2^)/3'
_refine_ls_weighting_scheme calc
_refine_ls_wR_factor_gt 0.0902
_refine_ls_wR_factor_ref 0.1049
_reflns_number_gt 1717
_reflns_number_total 2343
_reflns_threshold_expression >2sigma(I)
_cod_data_source_file c5ra16580f2.cif
_cod_data_source_block gu218_15co
_cod_depositor_comments
;
The following automatic conversions were performed:

'_symmetry_cell_setting' value 'Monoclinic' changed to 'monoclinic'
according to
/usr/data/users/saulius/crontab/automatic-downloads/rss-feeds/RSC/lib/dictionaries/cif_core.dic
dictionary named 'cif_core.dic' version 2.4.2 from 2011-04-26.

Automatic conversion script
Id: cif_fix_values 3271 2015-04-21 07:52:19Z andrius 
;
_cod_original_cell_volume 1327.00(18)
_cod_original_sg_symbol_H-M P2(1)/c
_cod_database_code 7222471

loop_
_symmetry_equiv_pos_as_xyz
'x, y, z'
'-x, y+1/2, -z+1/2'
'-x, -y, -z'
'x, -y-1/2, z-1/2'

loop_
_atom_site_label
_atom_site_type_symbol
_atom_site_fract_x
_atom_site_fract_y
_atom_site_fract_z
_atom_site_U_iso_or_equiv
_atom_site_adp_type
_atom_site_occupancy
_atom_site_symmetry_multiplicity
_atom_site_calc_flag
_atom_site_refinement_flags
Co1 Co 1.0000 0.5000 0.5000 0.0185(2) Uani 1 2 d S
O1 O 1.02219(13) 0.2609(4) 0.4127(2) 0.0227(6) Uani 1 1 d .
O2 O 0.96236(15) 0.0018(4) 0.3136(2) 0.0297(7) Uani 1 1 d .
O3 O 0.69814(17) -0.0818(5) 0.7696(3) 0.0481(9) Uani 1 1 d .
O4 O 0.80344(14) 0.0597(5) 0.7218(2) 0.0407(8) Uani 1 1 d .
H4 H 0.8295 -0.0311 0.7588 0.061 Uiso 1 1 calc R
O5 O 0.49748(15) 0.8120(4) 0.5954(2) 0.0343(7) Uani 1 1 d .
O6 O 0.58080(16) 0.8605(5) 0.4806(3) 0.0356(7) Uani 1 1 d D
O7 O 0.94056(13) 0.6235(4) 0.32729(18) 0.0225(6) Uani 1 1 d .
H1W H 0.9660 0.5793 0.2801 0.027 Uiso 1 1 d R
H2W H 0.9478 0.7461 0.3267 0.027 Uiso 1 1 d R
N1 N 0.89428(15) 0.3413(5) 0.4900(2) 0.0184(7) Uani 1 1 d .
C1 C 0.9639(2) 0.1399(6) 0.3816(3) 0.0200(9) Uani 1 1 d .
C2 C 0.8908(2) 0.1734(6) 0.4310(3) 0.0188(8) Uani 1 1 d .
C3 C 0.8248(2) 0.0491(6) 0.4136(3) 0.0247(9) Uani 1 1 d .
H1 H 0.8229 -0.0643 0.3704 0.030 Uiso 1 1 calc R
C4 C 0.7612(2) 0.0962(6) 0.4619(3) 0.0245(9) Uani 1 1 d .
H2 H 0.7168 0.0124 0.4529 0.029 Uiso 1 1 calc R
C5 C 0.76392(19) 0.2682(6) 0.5233(3) 0.0183(8) Uani 1 1 d .
C6 C 0.83207(19) 0.3883(6) 0.5354(3) 0.0197(8) Uani 1 1 d .
H3 H 0.8346 0.5046 0.5761 0.024 Uiso 1 1 calc R
C7 C 0.69855(19) 0.3309(6) 0.5786(3) 0.0211(9) Uani 1 1 d .
C8 C 0.67789(19) 0.2211(6) 0.6663(3) 0.0208(9) Uani 1 1 d .
C9 C 0.6139(2) 0.2828(6) 0.7101(3) 0.0273(10) Uani 1 1 d .
H5 H 0.5973 0.2055 0.7639 0.033 Uiso 1 1 calc R
C10 C 0.5742(2) 0.4576(6) 0.6750(3) 0.0276(10) Uani 1 1 d .
H7 H 0.5328 0.4994 0.7072 0.033 Uiso 1 1 calc R
C11 C 0.59659(19) 0.5699(6) 0.5917(3) 0.0221(9) Uani 1 1 d .
C12 C 0.65829(19) 0.5039(6) 0.5436(3) 0.0229(9) Uani 1 1 d .
H8 H 0.6726 0.5782 0.4866 0.028 Uiso 1 1 calc R
C13 C 0.7258(2) 0.0466(6) 0.7228(3) 0.0273(10) Uani 1 1 d .
C14 C 0.5557(2) 0.7592(6) 0.5546(3) 0.0255(9) Uani 1 1 d .
H6 H 0.551(3) 0.959(6) 0.453(5) 0.15(3) Uiso 1 1 d D

loop_
_atom_site_aniso_label
_atom_site_aniso_U_11
_atom_site_aniso_U_22
_atom_site_aniso_U_33
_atom_site_aniso_U_23
_atom_site_aniso_U_13
_atom_site_aniso_U_12
Co1 0.0167(4) 0.0190(5) 0.0221(4) -0.0034(4) 0.0094(3) -0.0031(3)
O1 0.0204(13) 0.0217(17) 0.0303(14) -0.0055(13) 0.0146(11) -0.0038(12)
O2 0.0421(15) 0.0192(16) 0.0357(15) -0.0119(14) 0.0240(13) -0.0061(13)
O3 0.0479(18) 0.039(2) 0.062(2) 0.0204(19) 0.0227(16) 0.0008(16)
O4 0.0247(14) 0.048(2) 0.0497(18) 0.0231(17) 0.0101(13) 0.0139(14)
O5 0.0312(14) 0.035(2) 0.0430(16) 0.0029(15) 0.0216(13) 0.0113(14)
O6 0.0323(15) 0.032(2) 0.0486(18) 0.0128(16) 0.0208(14) 0.0066(14)
O7 0.0265(13) 0.0209(16) 0.0231(13) -0.0032(13) 0.0120(11) -0.0015(12)
N1 0.0172(14) 0.018(2) 0.0226(15) -0.0020(15) 0.0100(13) -0.0014(14)
C1 0.026(2) 0.015(2) 0.0223(19) 0.0022(18) 0.0126(16) 0.0020(18)
C2 0.0239(19) 0.015(2) 0.0200(18) 0.0031(18) 0.0095(16) -0.0019(17)
C3 0.0278(19) 0.018(2) 0.030(2) -0.0063(19) 0.0114(17) -0.0040(17)
C4 0.0166(18) 0.022(2) 0.035(2) 0.002(2) 0.0073(16) -0.0011(17)
C5 0.0136(17) 0.020(2) 0.0227(19) 0.0032(18) 0.0069(15) 0.0017(16)
C6 0.0202(18) 0.018(2) 0.0230(18) -0.0021(18) 0.0093(15) 0.0009(17)
C7 0.0139(17) 0.028(3) 0.0234(19) 0.0028(19) 0.0079(15) -0.0004(17)
C8 0.0150(18) 0.023(3) 0.0240(19) -0.0023(19) 0.0050(15) 0.0004(16)
C9 0.027(2) 0.034(3) 0.025(2) 0.003(2) 0.0123(17) -0.0035(19)
C10 0.0210(19) 0.036(3) 0.030(2) 0.001(2) 0.0133(17) 0.0061(19)
C11 0.0180(18) 0.026(2) 0.0237(19) 0.0005(19) 0.0075(16) 0.0015(17)
C12 0.0223(19) 0.023(2) 0.0257(19) 0.007(2) 0.0109(16) -0.0006(18)
C13 0.026(2) 0.034(3) 0.0224(19) -0.001(2) 0.0074(17) -0.0017(19)
C14 0.0196(19) 0.027(3) 0.030(2) 0.000(2) 0.0061(17) 0.0016(18)

loop_
_atom_type_symbol
_atom_type_description
_atom_type_scat_dispersion_real
_atom_type_scat_dispersion_imag
_atom_type_scat_source
C C 0.0033 0.0016 'International Tables Vol C Tables 4.2.6.8 and 6.1.1.4'
H H 0.0000 0.0000 'International Tables Vol C Tables 4.2.6.8 and 6.1.1.4'
Co Co 0.3494 0.9721 'International Tables Vol C Tables 4.2.6.8 and 6.1.1.4'
N N 0.0061 0.0033 'International Tables Vol C Tables 4.2.6.8 and 6.1.1.4'
O O 0.0106 0.0060 'International Tables Vol C Tables 4.2.6.8 and 6.1.1.4'

loop_
_geom_angle_atom_site_label_1
_geom_angle_atom_site_label_2
_geom_angle_atom_site_label_3
_geom_angle
_geom_angle_site_symmetry_1
_geom_angle_site_symmetry_3
O1 Co1 O1 180.0 3_766 .
O1 Co1 N1 79.63(10) 3_766 3_766
O1 Co1 N1 100.37(10) . 3_766
O1 Co1 N1 100.37(10) 3_766 .
O1 Co1 N1 79.63(10) . .
N1 Co1 N1 180.0 3_766 .
O1 Co1 O7 86.62(9) 3_766 3_766
O1 Co1 O7 93.38(9) . 3_766
N1 Co1 O7 89.03(10) 3_766 3_766
N1 Co1 O7 90.97(10) . 3_766
O1 Co1 O7 93.38(9) 3_766 .
O1 Co1 O7 86.62(9) . .
N1 Co1 O7 90.97(10) 3_766 .
N1 Co1 O7 89.03(10) . .
O7 Co1 O7 180.0 3_766 .
C1 O1 Co1 116.3(2) . .
C13 O4 H4 109.5 . .
C14 O6 H6 115(4) . .
Co1 O7 H1W 106.9 . .
Co1 O7 H2W 111.2 . .
H1W O7 H2W 104.5 . .
C2 N1 C6 119.1(3) . .
C2 N1 Co1 113.5(2) . .
C6 N1 Co1 127.4(2) . .
O2 C1 O1 124.7(3) . .
O2 C1 C2 119.3(3) . .
O1 C1 C2 116.0(3) . .
N1 C2 C3 122.1(3) . .
N1 C2 C1 113.9(3) . .
C3 C2 C1 124.0(3) . .
C2 C3 C4 118.8(4) . .
C2 C3 H1 120.6 . .
C4 C3 H1 120.6 . .
C5 C4 C3 119.9(3) . .
C5 C4 H2 120.1 . .
C3 C4 H2 120.1 . .
C4 C5 C6 118.0(3) . .
C4 C5 C7 123.7(3) . .
C6 C5 C7 118.3(3) . .
N1 C6 C5 122.1(3) . .
N1 C6 H3 119.0 . .
C5 C6 H3 119.0 . .
C12 C7 C8 119.0(3) . .
C12 C7 C5 118.8(3) . .
C8 C7 C5 122.2(3) . .
C9 C8 C7 119.3(4) . .
C9 C8 C13 117.3(3) . .
C7 C8 C13 123.2(3) . .
C10 C9 C8 121.1(3) . .
C10 C9 H5 119.5 . .
C8 C9 H5 119.5 . .
C11 C10 C9 119.7(3) . .
C11 C10 H7 120.2 . .
C9 C10 H7 120.2 . .
C10 C11 C12 119.3(4) . .
C10 C11 C14 120.4(3) . .
C12 C11 C14 120.3(3) . .
C7 C12 C11 121.5(3) . .
C7 C12 H8 119.3 . .
C11 C12 H8 119.3 . .
O3 C13 O4 124.6(4) . .
O3 C13 C8 124.3(3) . .
O4 C13 C8 111.0(3) . .
O5 C14 O6 122.9(4) . .
O5 C14 C11 119.2(3) . .
O6 C14 C11 117.9(3) . .

loop_
_geom_bond_atom_site_label_1
_geom_bond_atom_site_label_2
_geom_bond_distance
_geom_bond_site_symmetry_2
Co1 O1 2.033(2) 3_766
Co1 O1 2.033(2) .
Co1 N1 2.071(3) 3_766
Co1 N1 2.071(3) .
Co1 O7 2.189(2) 3_766
Co1 O7 2.189(2) .
O1 C1 1.266(4) .
O2 C1 1.242(4) .
O3 C13 1.204(4) .
O4 C13 1.320(4) .
O4 H4 0.8200 .
O5 C14 1.264(4) .
O6 C14 1.279(4) .
O6 H6 0.85(2) .
O7 H1W 0.8492 .
O7 H2W 0.8539 .
N1 C2 1.345(4) .
N1 C6 1.345(4) .
C1 C2 1.523(4) .
C2 C3 1.376(5) .
C3 C4 1.388(4) .
C3 H1 0.9300 .
C4 C5 1.385(5) .
C4 H2 0.9300 .
C5 C6 1.394(5) .
C5 C7 1.494(4) .
C6 H3 0.9300 .
C7 C12 1.379(5) .
C7 C8 1.404(5) .
C8 C9 1.389(4) .
C8 C13 1.501(5) .
C9 C10 1.386(5) .
C9 H5 0.9300 .
C10 C11 1.385(5) .
C10 H7 0.9300 .
C11 C12 1.395(4) .
C11 C14 1.484(5) .
C12 H8 0.9300 .

loop_
_geom_hbond_atom_site_label_D
_geom_hbond_atom_site_label_H
_geom_hbond_atom_site_label_A
_geom_hbond_distance_DH
_geom_hbond_distance_HA
_geom_hbond_distance_DA
_geom_hbond_angle_DHA
_geom_hbond_site_symmetry_A
O4 H4 O7 0.82 1.94 2.636(3) 142.4 4_566
O7 H1W O2 0.85 1.93 2.772(3) 171.3 2_755
O7 H2W O2 0.85 1.79 2.643(4) 175.5 1_565
O6 H6 O5 0.85(2) 1.80(2) 2.645(4) 171(7) 3_676

loop_
_geom_torsion_atom_site_label_1
_geom_torsion_atom_site_label_2
_geom_torsion_atom_site_label_3
_geom_torsion_atom_site_label_4
_geom_torsion
_geom_torsion_site_symmetry_1
O1 Co1 O1 C1 145(12) 3_766
N1 Co1 O1 C1 -173.1(2) 3_766
N1 Co1 O1 C1 6.9(2) .
O7 Co1 O1 C1 97.2(2) 3_766
O7 Co1 O1 C1 -82.8(2) .
O1 Co1 N1 C2 177.7(2) 3_766
O1 Co1 N1 C2 -2.3(2) .
N1 Co1 N1 C2 -147(29) 3_766
O7 Co1 N1 C2 -95.6(2) 3_766
O7 Co1 N1 C2 84.4(2) .
O1 Co1 N1 C6 -2.6(3) 3_766
O1 Co1 N1 C6 177.4(3) .
N1 Co1 N1 C6 33(29) 3_766
O7 Co1 N1 C6 84.2(3) 3_766
O7 Co1 N1 C6 -95.8(3) .
Co1 O1 C1 O2 169.1(3) .
Co1 O1 C1 C2 -9.7(4) .
C6 N1 C2 C3 1.1(5) .
Co1 N1 C2 C3 -179.1(3) .
C6 N1 C2 C1 178.6(3) .
Co1 N1 C2 C1 -1.7(4) .
O2 C1 C2 N1 -171.3(3) .
O1 C1 C2 N1 7.5(5) .
O2 C1 C2 C3 6.1(5) .
O1 C1 C2 C3 -175.1(3) .
N1 C2 C3 C4 -2.1(5) .
C1 C2 C3 C4 -179.2(3) .
C2 C3 C4 C5 1.8(5) .
C3 C4 C5 C6 -0.6(5) .
C3 C4 C5 C7 -179.8(3) .
C2 N1 C6 C5 0.1(5) .
Co1 N1 C6 C5 -179.6(2) .
C4 C5 C6 N1 -0.3(5) .
C7 C5 C6 N1 178.9(3) .
C4 C5 C7 C12 -120.6(4) .
C6 C5 C7 C12 60.2(4) .
C4 C5 C7 C8 60.6(5) .
C6 C5 C7 C8 -118.6(4) .
C12 C7 C8 C9 4.2(5) .
C5 C7 C8 C9 -177.0(3) .
C12 C7 C8 C13 -170.9(4) .
C5 C7 C8 C13 7.9(5) .
C7 C8 C9 C10 -4.8(5) .
C13 C8 C9 C10 170.6(4) .
C8 C9 C10 C11 2.4(6) .
C9 C10 C11 C12 0.6(5) .
C9 C10 C11 C14 -179.0(3) .
C8 C7 C12 C11 -1.3(5) .
C5 C7 C12 C11 179.9(3) .
C10 C11 C12 C7 -1.2(5) .
C14 C11 C12 C7 178.4(3) .
C9 C8 C13 O3 28.2(6) .
C7 C8 C13 O3 -156.5(4) .
C9 C8 C13 O4 -147.3(3) .
C7 C8 C13 O4 28.0(5) .
C10 C11 C14 O5 -3.6(5) .
C12 C11 C14 O5 176.8(3) .
C10 C11 C14 O6 177.4(3) .
C12 C11 C14 O6 -2.2(5) .
